data_2231100
loop_
_publ_author_name
'Meng, Zhao-Hui'

_publ_section_title
;
 Poly[[bis(nitrato-\k<i>O</i>)bis(\m~4~-pyridine-4-carboxylato)tetrakis(\m~3~-pyridine-4-carboxylato)octasilver(I)]
 hemihydrate]
;
_journal_coeditor_code GK2394
_journal_issue 8
_journal_name_full 'Acta Crystallographica Section E'
_journal_page_first m1112
_journal_paper_doi 10.1107/S1600536811028261
_journal_volume 67
_journal_year 2011
_chemical_formula_iupac '[Ag8 (C6 H4 N O2)6 (N O3)2], 0.5H2 O'
_chemical_formula_moiety 'C36 H24 Ag8 N8 O18, 0.5(H2 O)'
_chemical_formula_sum 'C36 H25 Ag8 N8 O18.5'
_chemical_formula_weight 1728.59
_chemical_name_systematic
;
Poly[[bis(nitrato-\k<i>O</i>)bis(\m~4~-pyridine-4-carboxylato)tetrakis(\m~3~-
pyridine-4-carboxylato)octasilver(I)] hemihydrate]
;
_space_group_IT_number 14
_symmetry_cell_setting monoclinic
_symmetry_space_group_name_Hall '-P 2ybc'
_symmetry_space_group_name_H-M 'P 1 21/c 1'
_atom_sites_solution_hydrogens geom
_atom_sites_solution_primary direct
_atom_sites_solution_secondary difmap
_audit_creation_method SHELXL-97
_cell_angle_alpha 90.00
_cell_angle_beta 104.017(4)
_cell_angle_gamma 90.00
_cell_formula_units_Z 4
_cell_length_a 18.006(4)
_cell_length_b 18.255(4)
_cell_length_c 13.166(3)
_cell_measurement_reflns_used 7885
_cell_measurement_temperature 296(2)
_cell_measurement_theta_max 28.30
_cell_measurement_theta_min 2.52
_cell_volume 4198.8(16)
_computing_cell_refinement 'SAINT (Bruker, 2008)'
_computing_data_collection 'APEX2 (Bruker, 2008)'
_computing_data_reduction 'SAINT (Bruker, 2008)'
_computing_molecular_graphics 'SHELXTL (Sheldrick, 2008)'
_computing_publication_material 'SHELXTL (Sheldrick, 2008)'
_computing_structure_refinement 'SHELXL97 (Sheldrick, 2008)'
_computing_structure_solution 'SHELXS97 (Sheldrick, 2008)'
_diffrn_ambient_temperature 296(2)
_diffrn_measured_fraction_theta_full 0.999
_diffrn_measured_fraction_theta_max 0.999
_diffrn_measurement_device_type 'Bruker APEXII CCD'
_diffrn_measurement_method '\f and \w'
_diffrn_radiation_monochromator graphite
_diffrn_radiation_source 'fine-focus sealed tube'
_diffrn_radiation_type MoK\a
_diffrn_radiation_wavelength 0.71073
_diffrn_reflns_av_R_equivalents 0.0402
_diffrn_reflns_av_sigmaI/netI 0.0441
_diffrn_reflns_limit_h_max 20
_diffrn_reflns_limit_h_min -21
_diffrn_reflns_limit_k_max 21
_diffrn_reflns_limit_k_min -15
_diffrn_reflns_limit_l_max 15
_diffrn_reflns_limit_l_min -15
_diffrn_reflns_number 21106
_diffrn_reflns_theta_full 25.00
_diffrn_reflns_theta_max 25.00
_diffrn_reflns_theta_min 1.17
_exptl_absorpt_coefficient_mu 3.741
_exptl_absorpt_correction_T_max 0.604
_exptl_absorpt_correction_T_min 0.480
_exptl_absorpt_correction_type multi-scan
_exptl_absorpt_process_details '(SADABS; Bruker, 2008)'
_exptl_crystal_colour colorless
_exptl_crystal_density_diffrn 2.733
_exptl_crystal_density_method 'not measured'
_exptl_crystal_description rod
_exptl_crystal_F_000 3280
_exptl_crystal_size_max 0.23
_exptl_crystal_size_mid 0.17
_exptl_crystal_size_min 0.15
_refine_diff_density_max 1.520
_refine_diff_density_min -1.682
_refine_ls_extinction_method none
_refine_ls_goodness_of_fit_ref 1.012
_refine_ls_hydrogen_treatment constr
_refine_ls_matrix_type full
_refine_ls_number_parameters 637
_refine_ls_number_reflns 7391
_refine_ls_number_restraints 0
_refine_ls_restrained_S_all 1.012
_refine_ls_R_factor_all 0.0513
_refine_ls_R_factor_gt 0.0407
_refine_ls_shift/su_max 0.001
_refine_ls_shift/su_mean 0.000
_refine_ls_structure_factor_coef Fsqd
_refine_ls_weighting_details 'calc w=1/[\s^2^(Fo^2^)+(0.0468P)^2^+11.8118P] where P=(Fo^2^+2Fc^2^)/3'
_refine_ls_weighting_scheme calc
_refine_ls_wR_factor_gt 0.1006
_refine_ls_wR_factor_ref 0.1058
_reflns_number_gt 6057
_reflns_number_total 7391
_reflns_threshold_expression I>2\s(I)
_cod_data_source_file gk2394.cif
_cod_data_source_block I
_cod_original_cell_volume 4199.0(17)
_cod_original_sg_symbol_H-M 'P 21/c'
_cod_original_formula_sum 'C36 H25 Ag8 N8 O18.50'
_cod_database_code 2231100
_cod_database_fobs_code 2231100

loop_
_symmetry_equiv_pos_as_xyz
'x, y, z'
'-x, y+1/2, -z+1/2'
'-x, -y, -z'
'x, -y-1/2, z-1/2'

loop_
_atom_site_type_symbol
_atom_site_label
_atom_site_fract_x
_atom_site_fract_y
_atom_site_fract_z
_atom_site_U_iso_or_equiv
_atom_site_adp_type
_atom_site_calc_flag
_atom_site_refinement_flags
_atom_site_occupancy
_atom_site_symmetry_multiplicity
Ag Ag1 0.76442(3) 0.09112(2) 0.37019(4) 0.04168(14) Uani d . 1 1
Ag Ag2 0.52204(4) 0.51064(3) 0.29474(6) 0.0731(2) Uani d . 1 1
Ag Ag3 0.69514(3) 0.59092(2) 0.36445(5) 0.04876(15) Uani d . 1 1
Ag Ag4 0.85616(3) 0.58930(2) 0.43687(5) 0.05365(16) Uani d . 1 1
Ag Ag5 0.73415(3) 0.14657(2) 0.60134(4) 0.04101(13) Uani d . 1 1
Ag Ag6 0.65019(3) 0.64893(2) 0.58104(5) 0.05103(16) Uani d . 1 1
Ag Ag7 0.81026(3) 0.64803(2) 0.65006(5) 0.05424(16) Uani d . 1 1
Ag Ag8 0.96867(3) 0.71827(3) 0.74350(4) 0.04974(16) Uani d . 1 1
C C1 0.8346(3) 0.2460(3) 0.3692(4) 0.0321(12) Uani d . 1 1
H H1A 0.8795 0.2193 0.3761 0.039 Uiso calc R 1 1
C C2 0.8397(3) 0.3210(3) 0.3714(4) 0.0346(13) Uani d . 1 1
H H2A 0.8868 0.3442 0.3791 0.042 Uiso calc R 1 1
C C3 0.7728(3) 0.3617(3) 0.3619(4) 0.0308(12) Uani d . 1 1
C C4 0.7046(3) 0.3241(3) 0.3456(4) 0.0333(12) Uani d . 1 1
H H4A 0.6587 0.3497 0.3355 0.040 Uiso calc R 1 1
C C5 0.7040(3) 0.2483(3) 0.3441(4) 0.0351(13) Uani d . 1 1
H H5A 0.6574 0.2239 0.3335 0.042 Uiso calc R 1 1
C C6 0.7750(3) 0.4435(3) 0.3741(4) 0.0321(12) Uani d . 1 1
C C7 0.7793(3) 0.7381(3) 0.4018(4) 0.0325(12) Uani d . 1 1
C C8 0.7765(3) 0.8202(3) 0.3910(4) 0.0290(12) Uani d . 1 1
C C9 0.8430(3) 0.8631(3) 0.4116(5) 0.0364(13) Uani d . 1 1
H H9A 0.8909 0.8410 0.4304 0.044 Uiso calc R 1 1
C C10 0.8370(3) 0.9371(3) 0.4040(5) 0.0378(14) Uani d . 1 1
H H10A 0.8819 0.9645 0.4182 0.045 Uiso calc R 1 1
C C11 0.7065(3) 0.9316(3) 0.3558(5) 0.0386(14) Uani d . 1 1
H H11A 0.6592 0.9549 0.3354 0.046 Uiso calc R 1 1
C C12 0.7076(3) 0.8572(3) 0.3625(5) 0.0376(14) Uani d . 1 1
H H12A 0.6618 0.8312 0.3478 0.045 Uiso calc R 1 1
C C13 0.5378(3) 0.6716(3) 0.3558(5) 0.0345(13) Uani d . 1 1
C C14 0.5225(3) 0.7494(3) 0.3154(4) 0.0314(12) Uani d . 1 1
C C15 0.5159(3) 0.8054(3) 0.3857(5) 0.0378(13) Uani d . 1 1
H H15A 0.5198 0.7948 0.4559 0.045 Uiso calc R 1 1
C C16 0.5038(3) 0.8759(3) 0.3499(5) 0.0396(14) Uani d . 1 1
H H16A 0.5005 0.9126 0.3977 0.047 Uiso calc R 1 1
C C17 0.5029(3) 0.8405(3) 0.1828(5) 0.0385(13) Uani d . 1 1
H H17A 0.4980 0.8519 0.1127 0.046 Uiso calc R 1 1
C C18 0.5172(3) 0.7664(3) 0.2162(4) 0.0322(12) Uani d . 1 1
H H18A 0.5227 0.7303 0.1687 0.039 Uiso calc R 1 1
C C19 0.7952(3) 0.3043(3) 0.6191(4) 0.0312(12) Uani d . 1 1
H H19A 0.8419 0.2802 0.6290 0.037 Uiso calc R 1 1
C C20 0.7946(3) 0.3794(3) 0.6228(4) 0.0329(12) Uani d . 1 1
H H20A 0.8405 0.4051 0.6352 0.039 Uiso calc R 1 1
C C21 0.7261(3) 0.4178(3) 0.6082(4) 0.0304(12) Uani d . 1 1
C C22 0.6593(3) 0.3759(3) 0.5905(5) 0.0374(13) Uani d . 1 1
H H22A 0.6119 0.3986 0.5810 0.045 Uiso calc R 1 1
C C23 0.6643(3) 0.3014(3) 0.5873(5) 0.0372(13) Uani d . 1 1
H H23A 0.6190 0.2746 0.5744 0.045 Uiso calc R 1 1
C C24 0.7258(3) 0.4997(3) 0.6084(4) 0.0321(12) Uani d . 1 1
C C25 0.7286(3) 0.7952(3) 0.6344(4) 0.0314(12) Uani d . 1 1
C C26 0.7287(3) 0.8778(3) 0.6362(4) 0.0272(11) Uani d . 1 1
C C27 0.7969(3) 0.9165(3) 0.6531(5) 0.0336(13) Uani d . 1 1
H H27A 0.8433 0.8916 0.6706 0.040 Uiso calc R 1 1
C C28 0.7958(3) 0.9911(3) 0.6442(5) 0.0368(13) Uani d . 1 1
H H28A 0.8422 1.0159 0.6549 0.044 Uiso calc R 1 1
C C29 0.6649(3) 0.9926(3) 0.6096(4) 0.0350(13) Uani d . 1 1
H H29A 0.6195 1.0190 0.5965 0.042 Uiso calc R 1 1
C C30 0.6611(3) 0.9183(3) 0.6164(4) 0.0325(12) Uani d . 1 1
H H30A 0.6141 0.8950 0.6081 0.039 Uiso calc R 1 1
C C31 0.9641(3) 0.5647(3) 0.6772(5) 0.0326(12) Uani d . 1 1
C C32 0.9812(3) 0.4839(3) 0.7003(4) 0.0303(12) Uani d . 1 1
C C33 0.9862(3) 0.4364(3) 0.6201(4) 0.0334(12) Uani d . 1 1
H H33A 0.9802 0.4538 0.5522 0.040 Uiso calc R 1 1
C C34 1.0004(3) 0.3628(3) 0.6419(5) 0.0371(13) Uani d . 1 1
H H34A 1.0040 0.3314 0.5876 0.045 Uiso calc R 1 1
C C35 1.0030(3) 0.3805(3) 0.8162(5) 0.0388(14) Uani d . 1 1
H H35A 1.0074 0.3617 0.8830 0.047 Uiso calc R 1 1
C C36 0.9906(3) 0.4552(3) 0.8002(5) 0.0366(13) Uani d . 1 1
H H36A 0.9886 0.4858 0.8560 0.044 Uiso calc R 1 1
N N1 0.7685(3) 0.2089(2) 0.3576(4) 0.0337(11) Uani d . 1 1
N N2 0.7698(2) 0.9733(2) 0.3771(4) 0.0304(10) Uani d . 1 1
N N3 0.4963(3) 0.8948(2) 0.2501(4) 0.0372(11) Uani d . 1 1
N N4 0.7306(2) 0.2645(2) 0.6016(3) 0.0297(10) Uani d . 1 1
N N5 0.7309(3) 1.0298(3) 0.6206(4) 0.0352(11) Uani d . 1 1
N N6 1.0091(3) 0.3347(2) 0.7392(4) 0.0356(11) Uani d . 1 1
N N7 0.4240(3) 0.5945(2) 0.1017(4) 0.0366(11) Uani d . 1 1
N N8 1.0749(3) 0.6422(3) 0.9356(4) 0.0395(12) Uani d . 1 1
O O1 0.7108(2) 0.4747(2) 0.3625(3) 0.0425(10) Uani d . 1 1
O O2 0.8390(2) 0.4738(2) 0.3961(4) 0.0455(11) Uani d . 1 1
O O3 0.7162(2) 0.7071(2) 0.3867(4) 0.0466(11) Uani d . 1 1
O O4 0.8434(2) 0.7086(2) 0.4260(4) 0.0538(12) Uani d . 1 1
O O5 0.5583(2) 0.6274(2) 0.2934(4) 0.0431(10) Uani d . 1 1
O O6 0.5296(2) 0.6566(2) 0.4441(4) 0.0494(11) Uani d . 1 1
O O7 0.6614(2) 0.5305(2) 0.5919(4) 0.0490(11) Uani d . 1 1
O O8 0.7888(2) 0.5311(2) 0.6248(4) 0.0428(10) Uani d . 1 1
O O9 0.6638(2) 0.7644(2) 0.6112(4) 0.0455(11) Uani d . 1 1
O O10 0.7926(2) 0.7648(2) 0.6547(4) 0.0465(11) Uani d . 1 1
O O11 0.9665(3) 0.5894(2) 0.5911(3) 0.0460(11) Uani d . 1 1
O O12 0.9471(2) 0.6010(2) 0.7502(3) 0.0421(10) Uani d . 1 1
O O13 0.3939(3) 0.5843(3) 0.1764(4) 0.0555(12) Uani d . 1 1
O O14 0.4752(3) 0.5534(3) 0.0880(4) 0.0564(12) Uani d . 1 1
O O15 0.4022(3) 0.6465(2) 0.0407(4) 0.0558(12) Uani d . 1 1
O O16 1.1085(3) 0.6510(3) 0.8641(5) 0.0647(14) Uani d . 1 1
O O17 1.0887(3) 0.5885(3) 0.9939(4) 0.0659(14) Uani d . 1 1
O O18 1.0269(2) 0.6890(2) 0.9478(4) 0.0518(11) Uani d . 1 1
O O1W 0.5000 0.5000 0.5000 0.065(2) Uani d S 1 2

loop_
_atom_site_aniso_label
_atom_site_aniso_U_11
_atom_site_aniso_U_22
_atom_site_aniso_U_33
_atom_site_aniso_U_12
_atom_site_aniso_U_13
_atom_site_aniso_U_23
Ag1 0.0553(3) 0.0149(2) 0.0555(3) -0.00049(18) 0.0148(2) 0.00041(19)
Ag2 0.0813(4) 0.0253(3) 0.0924(5) -0.0090(3) -0.0183(3) 0.0034(3)
Ag3 0.0480(3) 0.0187(2) 0.0799(4) 0.00469(19) 0.0163(3) 0.0013(2)
Ag4 0.0476(3) 0.0209(2) 0.0847(4) 0.0022(2) 0.0010(3) -0.0017(2)
Ag5 0.0528(3) 0.0155(2) 0.0547(3) -0.00172(18) 0.0130(2) 0.00065(18)
Ag6 0.0421(3) 0.0197(2) 0.0842(4) 0.00300(19) 0.0015(3) -0.0021(2)
Ag7 0.0426(3) 0.0182(2) 0.0974(4) 0.00448(19) 0.0082(3) -0.0001(2)
Ag8 0.0529(3) 0.0203(2) 0.0690(3) -0.00273(19) 0.0011(3) -0.0019(2)
C1 0.033(3) 0.026(3) 0.037(3) 0.003(2) 0.009(2) 0.000(2)
C2 0.033(3) 0.030(3) 0.040(3) 0.001(2) 0.008(2) -0.002(3)
C3 0.037(3) 0.024(3) 0.030(3) 0.001(2) 0.005(2) 0.004(2)
C4 0.031(3) 0.029(3) 0.041(3) 0.004(2) 0.011(2) 0.000(2)
C5 0.032(3) 0.025(3) 0.046(3) -0.001(2) 0.005(3) -0.002(3)
C6 0.042(3) 0.022(3) 0.033(3) 0.006(2) 0.011(2) 0.006(2)
C7 0.039(3) 0.017(3) 0.040(3) 0.004(2) 0.007(3) 0.000(2)
C8 0.032(3) 0.023(3) 0.031(3) 0.000(2) 0.007(2) 0.000(2)
C9 0.026(3) 0.026(3) 0.057(4) 0.000(2) 0.010(3) -0.008(3)
C10 0.032(3) 0.021(3) 0.064(4) -0.007(2) 0.018(3) -0.003(3)
C11 0.030(3) 0.025(3) 0.059(4) 0.002(2) 0.007(3) 0.004(3)
C12 0.026(3) 0.025(3) 0.059(4) -0.003(2) 0.006(3) -0.002(3)
C13 0.020(3) 0.034(3) 0.048(4) -0.005(2) 0.004(2) 0.003(3)
C14 0.023(3) 0.022(3) 0.047(3) -0.005(2) 0.005(2) -0.003(2)
C15 0.038(3) 0.038(3) 0.041(3) -0.001(3) 0.016(3) -0.003(3)
C16 0.035(3) 0.035(3) 0.049(4) -0.002(3) 0.011(3) -0.012(3)
C17 0.036(3) 0.038(3) 0.041(3) -0.003(3) 0.007(3) 0.006(3)
C18 0.024(3) 0.033(3) 0.042(3) -0.010(2) 0.011(2) -0.016(3)
C19 0.029(3) 0.020(3) 0.044(3) 0.003(2) 0.007(2) 0.004(2)
C20 0.026(3) 0.027(3) 0.044(3) -0.003(2) 0.004(2) 0.002(2)
C21 0.030(3) 0.026(3) 0.035(3) -0.002(2) 0.007(2) -0.005(2)
C22 0.024(3) 0.031(3) 0.056(4) 0.000(2) 0.008(3) -0.004(3)
C23 0.036(3) 0.024(3) 0.053(4) -0.010(2) 0.014(3) -0.007(3)
C24 0.031(3) 0.025(3) 0.039(3) 0.001(2) 0.007(2) -0.001(2)
C25 0.041(3) 0.021(3) 0.033(3) 0.002(2) 0.010(2) 0.000(2)
C26 0.031(3) 0.019(3) 0.031(3) 0.003(2) 0.009(2) 0.002(2)
C27 0.028(3) 0.025(3) 0.048(3) 0.005(2) 0.009(3) 0.000(2)
C28 0.031(3) 0.026(3) 0.056(4) -0.001(2) 0.014(3) 0.002(3)
C29 0.030(3) 0.028(3) 0.045(3) 0.003(2) 0.005(3) -0.002(3)
C30 0.029(3) 0.026(3) 0.043(3) -0.001(2) 0.009(2) -0.003(2)
C31 0.021(3) 0.031(3) 0.043(3) -0.002(2) 0.003(2) -0.005(3)
C32 0.024(3) 0.023(3) 0.044(3) -0.003(2) 0.006(2) -0.001(2)
C33 0.034(3) 0.030(3) 0.038(3) -0.003(2) 0.014(2) -0.002(2)
C34 0.040(3) 0.022(3) 0.052(4) -0.004(2) 0.015(3) -0.006(3)
C35 0.039(3) 0.033(3) 0.041(3) 0.000(3) 0.006(3) 0.008(3)
C36 0.034(3) 0.032(3) 0.042(3) -0.001(2) 0.007(3) -0.006(3)
N1 0.045(3) 0.021(2) 0.037(3) 0.004(2) 0.014(2) 0.003(2)
N2 0.031(2) 0.016(2) 0.044(3) 0.0005(18) 0.011(2) 0.0007(19)
N3 0.034(3) 0.024(2) 0.051(3) -0.002(2) 0.007(2) -0.002(2)
N4 0.033(2) 0.020(2) 0.037(2) -0.0043(19) 0.011(2) -0.0021(19)
N5 0.040(3) 0.022(2) 0.044(3) 0.001(2) 0.013(2) 0.000(2)
N6 0.038(3) 0.017(2) 0.053(3) 0.002(2) 0.014(2) -0.002(2)
N7 0.029(2) 0.026(3) 0.050(3) -0.001(2) 0.000(2) -0.007(2)
N8 0.031(3) 0.033(3) 0.051(3) -0.002(2) 0.003(2) 0.000(2)
O1 0.041(2) 0.0182(19) 0.067(3) 0.0049(17) 0.011(2) -0.0009(19)
O2 0.042(2) 0.019(2) 0.073(3) -0.0013(18) 0.008(2) -0.002(2)
O3 0.037(2) 0.021(2) 0.082(3) -0.0027(18) 0.016(2) -0.001(2)
O4 0.041(2) 0.023(2) 0.094(4) 0.0031(19) 0.010(2) -0.001(2)
O5 0.041(2) 0.020(2) 0.065(3) -0.0001(17) 0.008(2) -0.003(2)
O6 0.042(2) 0.053(3) 0.053(3) 0.003(2) 0.011(2) 0.018(2)
O7 0.032(2) 0.022(2) 0.089(3) 0.0034(17) 0.009(2) -0.002(2)
O8 0.033(2) 0.020(2) 0.073(3) -0.0020(17) 0.008(2) -0.0052(19)
O9 0.039(2) 0.020(2) 0.078(3) -0.0022(17) 0.014(2) -0.004(2)
O10 0.036(2) 0.019(2) 0.083(3) 0.0057(17) 0.012(2) 0.002(2)
O11 0.061(3) 0.032(2) 0.042(2) 0.004(2) 0.007(2) 0.0069(19)
O12 0.056(3) 0.018(2) 0.054(3) 0.0039(18) 0.015(2) -0.0057(18)
O13 0.042(3) 0.063(3) 0.068(3) -0.002(2) 0.025(2) 0.007(3)
O14 0.048(3) 0.050(3) 0.070(3) 0.016(2) 0.012(2) -0.006(2)
O15 0.063(3) 0.041(3) 0.059(3) 0.009(2) 0.007(2) 0.010(2)
O16 0.045(3) 0.063(3) 0.092(4) -0.002(2) 0.028(3) 0.007(3)
O17 0.085(4) 0.041(3) 0.067(3) 0.013(3) 0.010(3) 0.018(3)
O18 0.043(2) 0.045(3) 0.063(3) 0.013(2) 0.003(2) -0.007(2)
O1W 0.044(4) 0.044(4) 0.101(6) -0.004(3) 0.004(4) 0.013(4)

loop_
_atom_type_symbol
_atom_type_description
_atom_type_scat_dispersion_real
_atom_type_scat_dispersion_imag
_atom_type_scat_source
C C 0.0033 0.0016 'International Tables Vol C Tables 4.2.6.8 and 6.1.1.4'
H H 0.0000 0.0000 'International Tables Vol C Tables 4.2.6.8 and 6.1.1.4'
N N 0.0061 0.0033 'International Tables Vol C Tables 4.2.6.8 and 6.1.1.4'
O O 0.0106 0.0060 'International Tables Vol C Tables 4.2.6.8 and 6.1.1.4'
Ag Ag -0.8971 1.1015 'International Tables Vol C Tables 4.2.6.8 and 6.1.1.4'

loop_
_geom_angle_atom_site_label_1
_geom_angle_atom_site_label_2
_geom_angle_atom_site_label_3
_geom_angle_site_symmetry_1
_geom_angle_site_symmetry_3
_geom_angle
N2 Ag1 N1 1_545 . 174.66(17)
N2 Ag1 Ag5 1_545 . 106.07(12)
N1 Ag1 Ag5 . . 77.67(12)
N3 Ag2 O5 2_645 . 160.41(18)
N3 Ag2 Ag3 2_645 . 124.16(13)
O5 Ag2 Ag3 . . 48.09(10)
O1 Ag3 O3 . . 162.63(16)
O1 Ag3 O5 . . 112.27(14)
O3 Ag3 O5 . . 85.10(14)
O1 Ag3 Ag4 . . 82.33(11)
O3 Ag3 Ag4 . . 80.35(11)
O5 Ag3 Ag4 . . 164.91(9)
O1 Ag3 Ag6 . . 112.72(12)
O3 Ag3 Ag6 . . 69.02(12)
O5 Ag3 Ag6 . . 79.26(10)
Ag4 Ag3 Ag6 . . 99.04(2)
O1 Ag3 Ag2 . . 71.38(11)
O3 Ag3 Ag2 . . 125.80(11)
O5 Ag3 Ag2 . . 41.52(9)
Ag4 Ag3 Ag2 . . 153.50(2)
Ag6 Ag3 Ag2 . . 88.33(2)
O2 Ag4 O4 . . 159.94(18)
O2 Ag4 O11 . . 103.94(15)
O4 Ag4 O11 . . 95.94(15)
O2 Ag4 Ag3 . . 81.62(11)
O4 Ag4 Ag3 . . 83.38(11)
O11 Ag4 Ag3 . . 146.30(11)
O2 Ag4 Ag7 . . 118.37(13)
O4 Ag4 Ag7 . . 71.82(14)
O11 Ag4 Ag7 . . 67.49(11)
Ag3 Ag4 Ag7 . . 80.52(2)
N5 Ag5 N4 1_545 . 171.68(17)
N5 Ag5 Ag1 1_545 . 79.87(13)
N4 Ag5 Ag1 . . 108.24(12)
O9 Ag6 O7 . . 163.67(17)
O9 Ag6 O6 . . 96.89(16)
O7 Ag6 O6 . . 98.96(16)
O9 Ag6 Ag7 . . 83.33(11)
O7 Ag6 Ag7 . . 84.33(11)
O6 Ag6 Ag7 . . 152.96(11)
O9 Ag6 Ag3 . . 115.54(12)
O7 Ag6 Ag3 . . 72.63(13)
O6 Ag6 Ag3 . . 75.24(11)
Ag7 Ag6 Ag3 . . 80.29(2)
O10 Ag7 O8 . . 161.65(15)
O10 Ag7 Ag6 . . 81.73(11)
O8 Ag7 Ag6 . . 79.97(11)
O10 Ag7 Ag8 . . 73.02(11)
O8 Ag7 Ag8 . . 125.32(11)
Ag6 Ag7 Ag8 . . 154.36(2)
O10 Ag7 Ag4 . . 114.52(13)
O8 Ag7 Ag4 . . 67.86(12)
Ag6 Ag7 Ag4 . . 100.15(3)
Ag8 Ag7 Ag4 . . 94.38(2)
N6 Ag8 O12 2_756 . 171.76(17)
N6 Ag8 Ag7 2_756 . 125.28(13)
O12 Ag8 Ag7 . . 56.90(11)
N1 C1 C2 . . 123.9(5)
N1 C1 H1A . . 118.0
C2 C1 H1A . . 118.0
C1 C2 C3 . . 118.6(5)
C1 C2 H2A . . 120.7
C3 C2 H2A . . 120.7
C4 C3 C2 . . 117.7(5)
C4 C3 C6 . . 120.8(5)
C2 C3 C6 . . 121.4(5)
C3 C4 C5 . . 120.3(5)
C3 C4 H4A . . 119.9
C5 C4 H4A . . 119.9
N1 C5 C4 . . 122.1(5)
N1 C5 H5A . . 118.9
C4 C5 H5A . . 118.9
O2 C6 O1 . . 126.4(5)
O2 C6 C3 . . 117.7(5)
O1 C6 C3 . . 115.9(5)
O3 C7 O4 . . 126.8(5)
O3 C7 C8 . . 115.6(5)
O4 C7 C8 . . 117.6(5)
C12 C8 C9 . . 116.7(5)
C12 C8 C7 . . 121.2(5)
C9 C8 C7 . . 122.1(5)
C10 C9 C8 . . 119.5(5)
C10 C9 H9A . . 120.2
C8 C9 H9A . . 120.2
N2 C10 C9 . . 123.9(5)
N2 C10 H10A . . 118.1
C9 C10 H10A . . 118.1
N2 C11 C12 . . 123.6(5)
N2 C11 H11A . . 118.2
C12 C11 H11A . . 118.2
C11 C12 C8 . . 120.2(5)
C11 C12 H12A . . 119.9
C8 C12 H12A . . 119.9
O6 C13 O5 . . 125.9(6)
O6 C13 C14 . . 118.9(5)
O5 C13 C14 . . 115.1(5)
C18 C14 C15 . . 118.8(5)
C18 C14 C13 . . 122.0(5)
C15 C14 C13 . . 119.2(5)
C16 C15 C14 . . 119.3(5)
C16 C15 H15A . . 120.3
C14 C15 H15A . . 120.3
N3 C16 C15 . . 123.5(5)
N3 C16 H16A . . 118.3
C15 C16 H16A . . 118.3
N3 C17 C18 . . 122.1(5)
N3 C17 H17A . . 119.0
C18 C17 H17A . . 119.0
C14 C18 C17 . . 119.4(5)
C14 C18 H18A . . 120.3
C17 C18 H18A . . 120.3
N4 C19 C20 . . 122.1(5)
N4 C19 H19A . . 119.0
C20 C19 H19A . . 119.0
C19 C20 C21 . . 120.9(5)
C19 C20 H20A . . 119.6
C21 C20 H20A . . 119.6
C20 C21 C22 . . 116.6(5)
C20 C21 C24 . . 120.4(5)
C22 C21 C24 . . 123.0(5)
C23 C22 C21 . . 119.4(5)
C23 C22 H22A . . 120.3
C21 C22 H22A . . 120.3
N4 C23 C22 . . 124.0(5)
N4 C23 H23A . . 118.0
C22 C23 H23A . . 118.0
O8 C24 O7 . . 126.0(5)
O8 C24 C21 . . 117.3(5)
O7 C24 C21 . . 116.7(5)
O10 C25 O9 . . 127.1(5)
O10 C25 C26 . . 116.4(5)
O9 C25 C26 . . 116.5(5)
C27 C26 C30 . . 117.3(5)
C27 C26 C25 . . 120.6(5)
C30 C26 C25 . . 122.0(5)
C28 C27 C26 . . 120.0(5)
C28 C27 H27A . . 120.0
C26 C27 H27A . . 120.0
N5 C28 C27 . . 122.6(5)
N5 C28 H28A . . 118.7
C27 C28 H28A . . 118.7
N5 C29 C30 . . 123.6(5)
N5 C29 H29A . . 118.2
C30 C29 H29A . . 118.2
C29 C30 C26 . . 119.0(5)
C29 C30 H30A . . 120.5
C26 C30 H30A . . 120.5
O11 C31 O12 . . 125.2(5)
O11 C31 C32 . . 119.3(5)
O12 C31 C32 . . 115.5(5)
C36 C32 C33 . . 118.1(5)
C36 C32 C31 . . 121.8(5)
C33 C32 C31 . . 120.1(5)
C34 C33 C32 . . 119.4(5)
C34 C33 H33A . . 120.3
C32 C33 H33A . . 120.3
N6 C34 C33 . . 122.5(5)
N6 C34 H34A . . 118.7
C33 C34 H34A . . 118.7
N6 C35 C36 . . 122.6(5)
N6 C35 H35A . . 118.7
C36 C35 H35A . . 118.7
C32 C36 C35 . . 119.5(5)
C32 C36 H36A . . 120.3
C35 C36 H36A . . 120.3
C5 N1 C1 . . 117.3(5)
C5 N1 Ag1 . . 120.0(4)
C1 N1 Ag1 . . 122.6(4)
C11 N2 C10 . . 116.1(5)
C11 N2 Ag1 . 1_565 122.0(4)
C10 N2 Ag1 . 1_565 121.9(3)
C16 N3 C17 . . 116.8(5)
C16 N3 Ag2 . 2_655 119.1(4)
C17 N3 Ag2 . 2_655 124.0(4)
C23 N4 C19 . . 117.1(5)
C23 N4 Ag5 . . 121.8(3)
C19 N4 Ag5 . . 121.0(4)
C28 N5 C29 . . 117.3(5)
C28 N5 Ag5 . 1_565 120.3(4)
C29 N5 Ag5 . 1_565 122.4(4)
C35 N6 C34 . . 117.9(5)
C35 N6 Ag8 . 2_746 125.5(4)
C34 N6 Ag8 . 2_746 116.6(4)
O14 N7 O15 . . 119.9(5)
O14 N7 O13 . . 120.4(5)
O15 N7 O13 . . 119.6(5)
O17 N8 O16 . . 120.7(5)
O17 N8 O18 . . 120.2(6)
O16 N8 O18 . . 119.0(5)
C6 O1 Ag3 . . 124.3(4)
C6 O2 Ag4 . . 123.7(4)
C7 O3 Ag3 . . 126.4(4)
C7 O4 Ag4 . . 121.6(4)
C13 O5 Ag2 . . 118.1(4)
C13 O5 Ag3 . . 110.0(3)
Ag2 O5 Ag3 . . 90.39(14)
C13 O6 Ag6 . . 114.5(3)
C24 O7 Ag6 . . 121.5(4)
C24 O8 Ag7 . . 126.8(4)
C25 O9 Ag6 . . 122.5(4)
C25 O10 Ag7 . . 124.7(4)
C31 O11 Ag4 . . 123.8(4)
C31 O12 Ag8 . . 113.9(4)

loop_
_geom_bond_atom_site_label_1
_geom_bond_atom_site_label_2
_geom_bond_site_symmetry_2
_geom_bond_distance
Ag1 N2 1_545 2.154(4)
Ag1 N1 . 2.159(4)
Ag1 Ag5 . 3.3746(10)
Ag2 N3 2_645 2.198(5)
Ag2 O5 . 2.230(4)
Ag2 Ag3 . 3.3643(10)
Ag3 O1 . 2.142(4)
Ag3 O3 . 2.161(4)
Ag3 O5 . 2.504(4)
Ag3 Ag4 . 2.8244(9)
Ag3 Ag6 . 3.3207(10)
Ag4 O2 . 2.179(4)
Ag4 O4 . 2.191(4)
Ag4 O11 . 2.472(4)
Ag4 Ag7 . 3.2916(11)
Ag5 N5 1_545 2.150(5)
Ag5 N4 . 2.154(4)
Ag5 O15 2_645 2.702(5)
Ag6 O9 . 2.149(4)
Ag6 O7 . 2.173(4)
Ag6 O6 . 2.468(4)
Ag6 Ag7 . 2.8043(9)
Ag7 O10 . 2.158(4)
Ag7 O8 . 2.180(4)
Ag7 O12 . 2.641(4)
Ag7 Ag8 . 3.0973(9)
Ag8 N6 2_756 2.164(4)
Ag8 O12 . 2.182(4)
C1 N1 . 1.347(7)
C1 C2 . 1.371(8)
C1 H1A . 0.9300
C2 C3 . 1.395(8)
C2 H2A . 0.9300
C3 C4 . 1.379(8)
C3 C6 . 1.500(8)
C4 C5 . 1.384(8)
C4 H4A . 0.9300
C5 N1 . 1.339(7)
C5 H5A . 0.9300
C6 O2 . 1.248(7)
C6 O1 . 1.265(7)
C7 O3 . 1.242(7)
C7 O4 . 1.244(7)
C7 C8 . 1.505(7)
C8 C12 . 1.383(7)
C8 C9 . 1.400(7)
C9 C10 . 1.359(8)
C9 H9A . 0.9300
C10 N2 . 1.348(7)
C10 H10A . 0.9300
C11 N2 . 1.342(7)
C11 C12 . 1.361(8)
C11 H11A . 0.9300
C12 H12A . 0.9300
C13 O6 . 1.238(7)
C13 O5 . 1.269(7)
C13 C14 . 1.517(8)
C14 C18 . 1.323(8)
C14 C15 . 1.404(8)
C15 C16 . 1.371(8)
C15 H15A . 0.9300
C16 N3 . 1.333(8)
C16 H16A . 0.9300
C17 N3 . 1.354(8)
C17 C18 . 1.427(8)
C17 H17A . 0.9300
C18 H18A . 0.9300
C19 N4 . 1.345(7)
C19 C20 . 1.373(7)
C19 H19A . 0.9300
C20 C21 . 1.390(7)
C20 H20A . 0.9300
C21 C22 . 1.396(8)
C21 C24 . 1.496(8)
C22 C23 . 1.364(8)
C22 H22A . 0.9300
C23 N4 . 1.344(7)
C23 H23A . 0.9300
C24 O8 . 1.242(6)
C24 O7 . 1.260(6)
C25 O10 . 1.248(7)
C25 O9 . 1.265(7)
C25 C26 . 1.508(7)
C26 C27 . 1.386(7)
C26 C30 . 1.395(7)
C27 C28 . 1.367(8)
C27 H27A . 0.9300
C28 N5 . 1.337(7)
C28 H28A . 0.9300
C29 N5 . 1.345(7)
C29 C30 . 1.361(8)
C29 H29A . 0.9300
C30 H30A . 0.9300
C31 O11 . 1.231(7)
C31 O12 . 1.265(7)
C31 C32 . 1.522(7)
C32 C36 . 1.387(8)
C32 C33 . 1.387(8)
C33 C34 . 1.385(8)
C33 H33A . 0.9300
C34 N6 . 1.354(8)
C34 H34A . 0.9300
C35 N6 . 1.339(7)
C35 C36 . 1.390(8)
C35 H35A . 0.9300
C36 H36A . 0.9300
N2 Ag1 1_565 2.154(4)
N3 Ag2 2_655 2.198(5)
N5 Ag5 1_565 2.150(5)
N6 Ag8 2_746 2.164(4)
N7 O14 . 1.237(6)
N7 O15 . 1.244(6)
N7 O13 . 1.246(6)
N8 O17 . 1.233(6)
N8 O16 . 1.246(7)
N8 O18 . 1.253(6)
